data_2311101
loop_
_publ_author_name
'Sovago, Ioana'
'Hoser, Anna A.'
'Madsen, Anders \/O.'

_publ_section_title
;
 A combined model of electron density and lattice dynamics refined against
 elastic diffraction data. Thermodynamic properties of crystalline
 <small>L</small>-alanine
;
_journal_coeditor_code AE5068
_journal_issue 1
_journal_name_full 'Acta Crystallographica Section A'
_journal_page_first 32
_journal_page_last 44
_journal_paper_doi 10.1107/S205327331901355X
_journal_volume 76
_journal_year 2020
_chemical_absolute_configuration unk
_chemical_formula_moiety 'C3 H7 N O2'
_chemical_formula_sum 'C3 H7 N O2'
_chemical_formula_weight 89.1
_space_group_IT_number 19
_space_group_name_Hall 'P 2ac 2ab'
_space_group_name_H-M_alt 'P 21 21 21'
_symmetry_cell_setting orthorhombic
_symmetry_Int_Tables_number 19
_symmetry_space_group_name_Hall 'P 2ac 2ab'
_symmetry_space_group_name_H-M 'P 21 21 21'
_atom_sites_solution_hydrogens difmap
_atom_sites_solution_primary direct
_atom_sites_solution_secondary difmap
_cell_angle_alpha 90
_cell_angle_beta 90
_cell_angle_gamma 90
_cell_formula_units_Z 4
_cell_length_a 5.9534(5)
_cell_length_b 12.2772(10)
_cell_length_c 5.7882(5)
_cell_measurement_reflns_used 5997
_cell_measurement_temperature 123(2)
_cell_measurement_theta_max 58.0
_cell_measurement_theta_min 3.3
_cell_measurement_wavelength 0.71073
_cell_volume 423.07(6)
_computing_molecular_graphics 'Ortep for Windows (Farrugia, 2012)'
_computing_publication_material 'WinGX publication routines (Farrugia, 2012)'
_computing_structure_refinement 'SHELXL-2014/7 (Sheldrick, 2014)'
_diffrn_ambient_temperature 123(2)
_diffrn_measured_fraction_theta_full 0.989
_diffrn_measured_fraction_theta_max 0.995
_diffrn_measurement_device_type 'Bruker Nonius X8 APEXII CCD area-detector'
_diffrn_measurement_method '\w and \f'
_diffrn_radiation_monochromator graphite
_diffrn_radiation_probe x-ray
_diffrn_radiation_source 'fine-focus sealed tube'
_diffrn_radiation_type MoK\a
_diffrn_radiation_wavelength 0.71073
_diffrn_reflns_av_R_equivalents 0.0464
_diffrn_reflns_av_unetI/netI 0.027
_diffrn_reflns_Laue_measured_fraction_full 0.989
_diffrn_reflns_Laue_measured_fraction_max 0.995
_diffrn_reflns_limit_h_max 14
_diffrn_reflns_limit_h_min 0
_diffrn_reflns_limit_k_max 29
_diffrn_reflns_limit_k_min 0
_diffrn_reflns_limit_l_max 13
_diffrn_reflns_limit_l_min 0
_diffrn_reflns_number 5997
_diffrn_reflns_point_group_measured_fraction_full 0.993
_diffrn_reflns_point_group_measured_fraction_max 0.995
_diffrn_reflns_theta_full 25.242
_diffrn_reflns_theta_max 57.97
_diffrn_reflns_theta_min 3.319
_diffrn_standards_number 0
_exptl_absorpt_coefficient_mu 0.117
_exptl_absorpt_correction_T_max 0.7514
_exptl_absorpt_correction_T_min 0.6454
_exptl_absorpt_correction_type multi-scan
_exptl_absorpt_process_details 'SADABS, Bruker(2001)'
_exptl_crystal_colour colorless
_exptl_crystal_density_diffrn 1.399
_exptl_crystal_density_method 'not measured'
_exptl_crystal_description rhombic
_exptl_crystal_F_000 192
_exptl_crystal_size_max 0.328
_exptl_crystal_size_mid 0.262
_exptl_crystal_size_min 0.184
_refine_diff_density_max 0.376
_refine_diff_density_min -0.266
_refine_diff_density_rms 0.073
_refine_ls_abs_structure_details
;
 Flack x determined using 2425 quotients [(I+)-(I-)]/[(I+)+(I-)]
 (Parsons, Flack and Wagner, Acta Cryst. B69 (2013) 249-259).
;
_refine_ls_abs_structure_Flack -0.11(8)
_refine_ls_extinction_coef 0.20(2)
_refine_ls_extinction_expression Fc^*^=kFc[1+0.001xFc^2^\l^3^/sin(2\q)]^-1/4^
_refine_ls_extinction_method 'SHELXL-2014/7 (Sheldrick 2014'
_refine_ls_goodness_of_fit_ref 1.144
_refine_ls_hydrogen_treatment refall
_refine_ls_matrix_type full
_refine_ls_number_constraints 0
_refine_ls_number_parameters 84
_refine_ls_number_reflns 5997
_refine_ls_number_restraints 0
_refine_ls_restrained_S_all 1.144
_refine_ls_R_factor_all 0.0253
_refine_ls_R_factor_gt 0.0233
_refine_ls_shift/su_max 0.050
_refine_ls_shift/su_mean 0.015
_refine_ls_structure_factor_coef Fsqd
_refine_ls_weighting_details 'w=1/[\s^2^(Fo^2^)+(0.0321P)^2^+0.0037P] where P=(Fo^2^+2Fc^2^)/3'
_refine_ls_weighting_scheme calc
_refine_ls_wR_factor_gt 0.0622
_refine_ls_wR_factor_ref 0.0633
_reflns_Friedel_coverage 0.773
_reflns_Friedel_fraction_full 1
_reflns_Friedel_fraction_max 0.994
_reflns_number_gt 5719
_reflns_number_total 5997
_reflns_threshold_expression 'I > 2\s(I)'
_cod_data_source_file ae5068sup1.cif
_cod_data_source_block shelx
_cod_depositor_comments 'Adding full bibliography for 2311101--2311106.cif.'
_cod_database_code 2311101
_cod_database_fobs_code 2311101

loop_
_symmetry_equiv_pos_as_xyz
'x, y, z'
'-x+1/2, -y, z+1/2'
'x+1/2, -y+1/2, -z'
'-x, y+1/2, -z+1/2'

loop_
_atom_site_label
_atom_site_type_symbol
_atom_site_fract_x
_atom_site_fract_y
_atom_site_fract_z
_atom_site_U_iso_or_equiv
_atom_site_adp_type
_atom_site_occupancy
_atom_site_site_symmetry_order
_atom_site_calc_flag
O1 O 0.72762(4) 0.08389(2) 0.62535(4) 0.01353(4) Uani 1 1 d
O2 O 0.44356(4) 0.18436(2) 0.76128(4) 0.01348(3) Uani 1 1 d
N1 N 0.64927(4) 0.13772(2) 0.18384(4) 0.01018(3) Uani 1 1 d
C1 C 0.55587(4) 0.14091(2) 0.60041(4) 0.00878(3) Uani 1 1 d
C2 C 0.46905(4) 0.16119(2) 0.35471(4) 0.00891(3) Uani 1 1 d
C3 C 0.26391(5) 0.09093(3) 0.30329(6) 0.01419(4) Uani 1 1 d
H11 H 0.6983(18) 0.0665(10) 0.191(2) 0.022(2) Uiso 1 1 d
H12 H 0.7633(17) 0.1801(8) 0.2048(18) 0.018(2) Uiso 1 1 d
H13 H 0.5906(18) 0.1470(10) 0.036(2) 0.031(3) Uiso 1 1 d
H21 H 0.4318(18) 0.2363(8) 0.3409(19) 0.019(2) Uiso 1 1 d
H31 H 0.2032(17) 0.1075(8) 0.148(2) 0.023(2) Uiso 1 1 d
H32 H 0.1475(16) 0.1035(8) 0.416(2) 0.024(2) Uiso 1 1 d
H33 H 0.3016(17) 0.0136(9) 0.3037(18) 0.020(2) Uiso 1 1 d

loop_
_atom_site_aniso_label
_atom_site_aniso_U_11
_atom_site_aniso_U_22
_atom_site_aniso_U_33
_atom_site_aniso_U_23
_atom_site_aniso_U_13
_atom_site_aniso_U_12
O1 0.01495(7) 0.01396(7) 0.01167(7) 0.00126(5) -0.00208(6) 0.00518(5)
O2 0.01730(8) 0.01584(7) 0.00731(6) -0.00116(5) 0.00087(5) 0.00438(6)
N1 0.01185(6) 0.01127(6) 0.00742(6) 0.00000(5) 0.00046(5) 0.00057(5)
C1 0.01136(6) 0.00815(6) 0.00684(6) 0.00004(5) -0.00085(5) 0.00047(5)
C2 0.01080(6) 0.00894(6) 0.00699(6) -0.00008(5) -0.00059(5) 0.00117(5)
C3 0.01277(8) 0.01829(10) 0.01150(8) -0.00064(7) -0.00139(7) -0.00304(7)

loop_
_atom_type_symbol
_atom_type_description
_atom_type_scat_dispersion_real
_atom_type_scat_dispersion_imag
_atom_type_scat_source
O O 0.0106 0.006 'International Tables Vol C Tables 4.2.6.8 and 6.1.1.4'
N N 0.0061 0.0033 'International Tables Vol C Tables 4.2.6.8 and 6.1.1.4'
C C 0.0033 0.0016 'International Tables Vol C Tables 4.2.6.8 and 6.1.1.4'
H H 0 0 'International Tables Vol C Tables 4.2.6.8 and 6.1.1.4'

loop_
_geom_angle_atom_site_label_1
_geom_angle_atom_site_label_2
_geom_angle_atom_site_label_3
_geom_angle
C2 N1 H11 112.4(7)
C2 N1 H12 110.9(7)
H11 N1 H12 108.4(10)
C2 N1 H13 108.4(7)
H11 N1 H13 106.1(10)
H12 N1 H13 110.5(10)
O1 C1 O2 125.80(2)
O1 C1 C2 118.34(2)
O2 C1 C2 115.86(2)
N1 C2 C3 109.78(2)
N1 C2 C1 110.00(2)
C3 C2 C1 111.05(2)
N1 C2 H21 107.4(6)
C3 C2 H21 110.2(7)
C1 C2 H21 108.3(7)
C2 C3 H31 110.7(6)
C2 C3 H32 110.7(6)
H31 C3 H32 108.6(9)
C2 C3 H33 111.5(6)
H31 C3 H33 106.6(9)
H32 C3 H33 108.6(9)

loop_
_geom_bond_atom_site_label_1
_geom_bond_atom_site_label_2
_geom_bond_distance
O1 C1 1.2475(3)
O2 C1 1.2644(3)
N1 C2 1.4874(3)
N1 H11 0.923(11)
N1 H12 0.864(11)
N1 H13 0.929(13)
C1 C2 1.5335(3)
C2 C3 1.5246(4)
C2 H21 0.952(10)
C3 H31 0.989(11)
C3 H32 0.965(11)
C3 H33 0.976(11)

loop_
_geom_torsion_atom_site_label_1
_geom_torsion_atom_site_label_2
_geom_torsion_atom_site_label_3
_geom_torsion_atom_site_label_4
_geom_torsion
O1 C1 C2 N1 -18.27(3)
O2 C1 C2 N1 161.89(2)
O1 C1 C2 C3 103.46(3)
O2 C1 C2 C3 -76.38(3)
